data_2222251
loop_
_publ_author_name
'Montazerozohori, Morteza'
'Habibi, Mohammad Hossein'
'Mokhtari, Reza'
'Yamane, Yuki'
'Suzuki, Takayoshi'

_publ_section_title {4,4'-Dimethoxy-2,2'-[2,2-dimethylpropane-1,3-diylbis(nitrilomethylidyne)]diphenolato}nickel(II)
_journal_coeditor_code BT2968
_journal_issue 7
_journal_name_full 'Acta Crystallographica Section E'
_journal_page_first m703
_journal_paper_doi 10.1107/S1600536809019965
_journal_volume 65
_journal_year 2009
_chemical_formula_iupac '[Ni (C21 H24 N2 O4)]'
_chemical_formula_moiety 'C21 H24 N2 Ni O4'
_chemical_formula_sum 'C21 H24 N2 Ni O4'
_chemical_formula_weight 427.13
_chemical_name_systematic
;
{4,4'-Dimethoxy-2,2'-[2,2-dimethylpropane-1,3-
diylbis(nitrilomethylidyne)]diphenolato}nickel(II)
;
_space_group_IT_number 61
_symmetry_cell_setting orthorhombic
_symmetry_space_group_name_Hall '-P 2ac 2ab'
_symmetry_space_group_name_H-M 'P b c a'
_atom_sites_solution_hydrogens geom
_atom_sites_solution_primary direct
_atom_sites_solution_secondary difmap
_audit_creation_method SHELXL-97
_cell_angle_alpha 90.00
_cell_angle_beta 90.00
_cell_angle_gamma 90.00
_cell_formula_units_Z 8
_cell_length_a 15.6110(7)
_cell_length_b 9.1151(5)
_cell_length_c 26.8142(12)
_cell_measurement_reflns_used 27241
_cell_measurement_temperature 193(2)
_cell_measurement_theta_max 27.5
_cell_measurement_theta_min 3.0
_cell_volume 3815.5(3)
_computing_cell_refinement 'PROCESS-AUTO (Rigaku, 1998)'
_computing_data_collection 'PROCESS-AUTO (Rigaku, 1998)'
_computing_data_reduction 'CrystalStructure (Rigaku/MSC, 2004)'
_computing_molecular_graphics 'ORTEP-3 for Windows (Farrugia, 1997)'
_computing_publication_material 'SHELXL97 (Sheldrick, 2008)'
_computing_structure_refinement 'SHELXL97 (Sheldrick, 2008)'
_computing_structure_solution 'SIR2004 (Burla <i>et al.</i>,  2005)'
_diffrn_ambient_temperature 193(2)
_diffrn_detector_area_resol_mean 10.00
_diffrn_measured_fraction_theta_full 0.998
_diffrn_measured_fraction_theta_max 0.998
_diffrn_measurement_device_type 'Rigaku R-AXIS RAPID'
_diffrn_measurement_method \w
_diffrn_radiation_monochromator graphite
_diffrn_radiation_source 'fine-focus sealed tube'
_diffrn_radiation_type 'Mo K\a'
_diffrn_radiation_wavelength 0.71075
_diffrn_reflns_av_R_equivalents 0.0202
_diffrn_reflns_av_sigmaI/netI 0.0106
_diffrn_reflns_limit_h_max 20
_diffrn_reflns_limit_h_min -20
_diffrn_reflns_limit_k_max 11
_diffrn_reflns_limit_k_min -11
_diffrn_reflns_limit_l_max 32
_diffrn_reflns_limit_l_min -34
_diffrn_reflns_number 35644
_diffrn_reflns_theta_full 27.48
_diffrn_reflns_theta_max 27.48
_diffrn_reflns_theta_min 3.00
_diffrn_standards_number 35644
_exptl_absorpt_coefficient_mu 1.047
_exptl_absorpt_correction_T_max 0.8179
_exptl_absorpt_correction_T_min 0.7440
_exptl_absorpt_correction_type multi-scan
_exptl_absorpt_process_details '(ABSCOR; Higashi, 1995)'
_exptl_crystal_colour dark-green
_exptl_crystal_density_diffrn 1.487
_exptl_crystal_density_method 'not measured'
_exptl_crystal_description block
_exptl_crystal_F_000 1792
_exptl_crystal_size_max 0.30
_exptl_crystal_size_mid 0.20
_exptl_crystal_size_min 0.20
_refine_diff_density_max 0.425
_refine_diff_density_min -0.181
_refine_ls_extinction_method none
_refine_ls_goodness_of_fit_ref 1.046
_refine_ls_hydrogen_treatment constr
_refine_ls_matrix_type full
_refine_ls_number_parameters 258
_refine_ls_number_reflns 4362
_refine_ls_number_restraints 0
_refine_ls_restrained_S_all 1.046
_refine_ls_R_factor_all 0.0289
_refine_ls_R_factor_gt 0.0256
_refine_ls_shift/su_max 0.001
_refine_ls_shift/su_mean 0.000
_refine_ls_structure_factor_coef Fsqd
_refine_ls_weighting_details 'calc w=1/[\s^2^(Fo^2^)+(0.0413P)^2^+1.3733P] where P=(Fo^2^+2Fc^2^)/3'
_refine_ls_weighting_scheme calc
_refine_ls_wR_factor_gt 0.0688
_refine_ls_wR_factor_ref 0.0709
_reflns_number_gt 3946
_reflns_number_total 4362
_reflns_threshold_expression I>2\s(I)
_cod_data_source_file bt2968.cif
_cod_data_source_block I
_cod_database_code 2222251
_cod_database_fobs_code 2222251

loop_
_symmetry_equiv_pos_as_xyz
'x, y, z'
'-x+1/2, y+1/2, z'
'x, -y+1/2, z+1/2'
'-x+1/2, -y, z+1/2'
'-x, -y, -z'
'x-1/2, -y-1/2, -z'
'-x, y-1/2, -z-1/2'
'x-1/2, y, -z-1/2'

loop_
_atom_site_type_symbol
_atom_site_label
_atom_site_fract_x
_atom_site_fract_y
_atom_site_fract_z
_atom_site_U_iso_or_equiv
_atom_site_adp_type
_atom_site_calc_flag
_atom_site_refinement_flags
_atom_site_occupancy
_atom_site_disorder_assembly
_atom_site_disorder_group
Ni Ni1 0.951753(10) 0.180679(18) 0.014687(6) 0.02025(7) Uani d . 1 . .
O O1 0.85263(6) 0.10007(11) 0.04139(3) 0.0281(2) Uani d . 1 . .
O O2 0.91005(6) 0.10714(11) -0.04479(3) 0.0271(2) Uani d . 1 . .
O O3 0.75989(7) 0.00704(12) 0.23785(4) 0.0353(2) Uani d . 1 . .
O O4 1.01038(8) 0.20756(14) -0.23918(4) 0.0398(3) Uani d . 1 . .
N N1 0.97892(7) 0.27883(12) 0.07416(4) 0.0215(2) Uani d . 1 . .
N N2 1.05801(7) 0.23220(13) -0.01347(4) 0.0209(2) Uani d . 1 . .
C C1 0.83516(8) 0.08183(15) 0.08876(5) 0.0234(3) Uani d . 1 . .
C C2 0.76375(9) -0.00620(16) 0.10235(5) 0.0287(3) Uani d . 1 . .
H H2 0.7304 -0.0512 0.0770 0.034 Uiso calc R 1 . .
C C3 0.74193(9) -0.02755(16) 0.15133(5) 0.0304(3) Uani d . 1 . .
H H3 0.6940 -0.0874 0.1592 0.036 Uiso calc R 1 . .
C C4 0.78912(9) 0.03727(15) 0.19010(5) 0.0273(3) Uani d . 1 . .
C C5 0.85834(8) 0.12301(15) 0.17879(5) 0.0252(3) Uani d . 1 . .
H H5 0.8908 0.1669 0.2048 0.030 Uiso calc R 1 . .
C C6 0.88167(8) 0.14645(14) 0.12825(5) 0.0227(3) Uani d . 1 . .
C C7 0.94728(8) 0.25124(15) 0.11773(5) 0.0229(3) Uani d . 1 . .
H H7 0.9696 0.3053 0.1451 0.028 Uiso calc R 1 . .
C C8 0.79861(12) 0.0897(2) 0.27678(6) 0.0436(4) Uani d . 1 . .
H H8A 0.7692 0.0693 0.3083 0.052 Uiso calc R 1 . .
H H8B 0.7942 0.1946 0.2691 0.052 Uiso calc R 1 . .
H H8C 0.8591 0.0623 0.2797 0.052 Uiso calc R 1 . .
C C9 1.03568(8) 0.40646(14) 0.06956(5) 0.0231(3) Uani d . 1 . .
H H9A 1.0336 0.4635 0.1009 0.028 Uiso calc R 1 . .
H H9B 1.0144 0.4704 0.0424 0.028 Uiso calc R 1 . .
C C10 1.12843(8) 0.36428(15) 0.05867(5) 0.0238(3) Uani d . 1 . .
C C11 0.93847(8) 0.13593(15) -0.08973(5) 0.0232(3) Uani d . 1 . .
C C12 0.88895(9) 0.08927(15) -0.13120(5) 0.0272(3) Uani d . 1 . .
H H12 0.8368 0.0382 -0.1255 0.033 Uiso calc R 1 . .
C C13 0.91455(9) 0.11618(16) -0.17925(5) 0.0290(3) Uani d . 1 . .
H H13 0.8794 0.0852 -0.2062 0.035 Uiso calc R 1 . .
C C14 0.99180(10) 0.18878(15) -0.18915(5) 0.0289(3) Uani d . 1 . .
C C15 1.04265(9) 0.23295(16) -0.15007(5) 0.0272(3) Uani d . 1 . .
H H15 1.0956 0.2807 -0.1565 0.033 Uiso calc R 1 . .
C C16 1.01630(9) 0.20742(14) -0.10023(5) 0.0228(3) Uani d . 1 . .
C C17 1.07511(8) 0.23987(14) -0.06053(5) 0.0226(2) Uani d . 1 . .
H H17 1.1313 0.2695 -0.0697 0.027 Uiso calc R 1 . .
C C18 1.08696(13) 0.2857(2) -0.24969(6) 0.0474(4) Uani d . 1 . .
H H18A 1.0940 0.2950 -0.2859 0.057 Uiso calc R 1 . .
H H18B 1.1360 0.2325 -0.2357 0.057 Uiso calc R 1 . .
H H18C 1.0838 0.3836 -0.2347 0.057 Uiso calc R 1 . .
C C19 1.13172(8) 0.23648(15) 0.02101(5) 0.0230(3) Uani d . 1 . .
H H19A 1.1851 0.2446 0.0012 0.028 Uiso calc R 1 . .
H H19B 1.1341 0.1428 0.0396 0.028 Uiso calc R 1 . .
C C20 1.17187(10) 0.31209(18) 0.10659(6) 0.0349(3) Uani d . 1 . .
H H20A 1.2295 0.2761 0.0988 0.042 Uiso calc R 1 . .
H H20B 1.1381 0.2328 0.1215 0.042 Uiso calc R 1 . .
H H20C 1.1759 0.3940 0.1302 0.042 Uiso calc R 1 . .
C C21 1.17386(10) 0.49902(17) 0.03763(6) 0.0364(3) Uani d . 1 . .
H H21A 1.2348 0.4769 0.0329 0.044 Uiso calc R 1 . .
H H21B 1.1678 0.5811 0.0610 0.044 Uiso calc R 1 . .
H H21C 1.1482 0.5256 0.0055 0.044 Uiso calc R 1 . .

loop_
_atom_site_aniso_label
_atom_site_aniso_U_11
_atom_site_aniso_U_22
_atom_site_aniso_U_33
_atom_site_aniso_U_12
_atom_site_aniso_U_13
_atom_site_aniso_U_23
Ni1 0.01948(10) 0.02097(10) 0.02030(10) -0.00186(6) 0.00049(6) -0.00188(6)
O1 0.0253(5) 0.0358(5) 0.0231(4) -0.0077(4) 0.0010(4) -0.0026(4)
O2 0.0279(5) 0.0305(5) 0.0229(4) -0.0065(4) 0.0015(4) -0.0025(4)
O3 0.0381(6) 0.0421(6) 0.0258(5) -0.0117(5) 0.0024(5) 0.0073(4)
O4 0.0459(7) 0.0524(7) 0.0211(5) -0.0077(5) -0.0003(5) 0.0034(4)
N1 0.0194(5) 0.0200(5) 0.0250(5) -0.0007(4) 0.0011(4) -0.0019(4)
N2 0.0207(5) 0.0189(5) 0.0230(5) 0.0012(4) -0.0007(4) -0.0017(4)
C1 0.0212(6) 0.0239(6) 0.0253(6) 0.0006(5) 0.0014(5) -0.0005(5)
C2 0.0258(7) 0.0303(7) 0.0302(7) -0.0059(5) -0.0019(6) -0.0016(5)
C3 0.0267(7) 0.0312(7) 0.0332(7) -0.0076(5) 0.0014(6) 0.0037(6)
C4 0.0290(7) 0.0281(7) 0.0248(6) -0.0009(5) 0.0019(5) 0.0047(5)
C5 0.0245(6) 0.0275(7) 0.0236(6) -0.0004(5) -0.0014(5) 0.0009(5)
C6 0.0209(6) 0.0223(6) 0.0248(6) 0.0005(5) 0.0010(5) -0.0006(5)
C7 0.0217(6) 0.0235(7) 0.0236(6) 0.0005(5) -0.0012(5) -0.0031(5)
C8 0.0474(9) 0.0601(11) 0.0234(7) -0.0133(8) -0.0003(7) 0.0057(7)
C9 0.0246(6) 0.0191(6) 0.0255(6) -0.0018(5) 0.0024(5) -0.0028(5)
C10 0.0213(6) 0.0239(6) 0.0262(6) -0.0031(5) 0.0005(5) -0.0032(5)
C11 0.0256(6) 0.0198(6) 0.0242(6) 0.0024(5) 0.0003(5) -0.0024(5)
C12 0.0257(6) 0.0267(7) 0.0292(7) -0.0003(5) -0.0016(5) -0.0041(5)
C13 0.0321(7) 0.0295(7) 0.0254(6) 0.0030(6) -0.0053(6) -0.0042(5)
C14 0.0356(8) 0.0293(7) 0.0219(6) 0.0026(6) 0.0003(6) 0.0011(5)
C15 0.0291(7) 0.0263(7) 0.0262(7) -0.0006(5) 0.0019(5) 0.0007(5)
C16 0.0256(6) 0.0200(6) 0.0230(6) 0.0016(5) -0.0004(5) -0.0018(5)
C17 0.0226(6) 0.0196(6) 0.0257(6) -0.0004(5) 0.0019(5) -0.0018(5)
C18 0.0581(11) 0.0578(11) 0.0264(7) -0.0113(9) 0.0073(8) 0.0074(7)
C19 0.0190(6) 0.0244(6) 0.0256(6) 0.0011(5) -0.0022(5) -0.0024(5)
C20 0.0314(7) 0.0428(9) 0.0304(7) 0.0021(6) -0.0072(6) -0.0077(6)
C21 0.0331(8) 0.0281(7) 0.0480(9) -0.0089(6) 0.0117(7) -0.0044(6)

loop_
_atom_type_symbol
_atom_type_description
_atom_type_scat_dispersion_real
_atom_type_scat_dispersion_imag
_atom_type_scat_source
C C 0.0033 0.0016 'International Tables Vol C Tables 4.2.6.8 and 6.1.1.4'
H H 0.0000 0.0000 'International Tables Vol C Tables 4.2.6.8 and 6.1.1.4'
O O 0.0106 0.0060 'International Tables Vol C Tables 4.2.6.8 and 6.1.1.4'
N N 0.0061 0.0033 'International Tables Vol C Tables 4.2.6.8 and 6.1.1.4'
Ni Ni 0.3393 1.1124 'International Tables Vol C Tables 4.2.6.8 and 6.1.1.4'

loop_
_geom_angle_atom_site_label_1
_geom_angle_atom_site_label_2
_geom_angle_atom_site_label_3
_geom_angle_site_symmetry_1
_geom_angle_site_symmetry_3
_geom_angle
_geom_angle_publ_flag
O2 Ni1 O1 . . 84.02(4) ?
O2 Ni1 N1 . . 170.21(5) ?
O1 Ni1 N1 . . 92.82(4) ?
O2 Ni1 N2 . . 93.14(4) ?
O1 Ni1 N2 . . 171.13(5) ?
N1 Ni1 N2 . . 91.30(5) ?
C1 O1 Ni1 . . 126.72(8) ?
C11 O2 Ni1 . . 126.98(9) ?
C4 O3 C8 . . 115.62(11) ?
C14 O4 C18 . . 115.53(12) ?
C7 N1 C9 . . 117.43(11) ?
C7 N1 Ni1 . . 126.06(9) ?
C9 N1 Ni1 . . 116.29(8) ?
C17 N2 C19 . . 116.69(11) ?
C17 N2 Ni1 . . 125.98(9) ?
C19 N2 Ni1 . . 116.25(8) ?
O1 C1 C6 . . 124.53(12) ?
O1 C1 C2 . . 118.93(12) ?
C6 C1 C2 . . 116.53(12) ?
C3 C2 C1 . . 121.38(13) ?
C3 C2 H2 . . 119.3 ?
C1 C2 H2 . . 119.3 ?
C2 C3 C4 . . 121.28(13) ?
C2 C3 H3 . . 119.4 ?
C4 C3 H3 . . 119.4 ?
C5 C4 O3 . . 125.32(13) ?
C5 C4 C3 . . 119.38(13) ?
O3 C4 C3 . . 115.30(12) ?
C4 C5 C6 . . 120.03(12) ?
C4 C5 H5 . . 120.0 ?
C6 C5 H5 . . 120.0 ?
C1 C6 C5 . . 121.40(12) ?
C1 C6 C7 . . 119.97(12) ?
C5 C6 C7 . . 118.23(12) ?
N1 C7 C6 . . 125.60(12) ?
N1 C7 H7 . . 117.2 ?
C6 C7 H7 . . 117.2 ?
O3 C8 H8A . . 109.5 ?
O3 C8 H8B . . 109.5 ?
H8A C8 H8B . . 109.5 ?
O3 C8 H8C . . 109.5 ?
H8A C8 H8C . . 109.5 ?
H8B C8 H8C . . 109.5 ?
N1 C9 C10 . . 112.90(10) ?
N1 C9 H9A . . 109.0 ?
C10 C9 H9A . . 109.0 ?
N1 C9 H9B . . 109.0 ?
C10 C9 H9B . . 109.0 ?
H9A C9 H9B . . 107.8 ?
C21 C10 C9 . . 107.99(11) ?
C21 C10 C20 . . 110.79(12) ?
C9 C10 C20 . . 109.78(11) ?
C21 C10 C19 . . 110.51(11) ?
C9 C10 C19 . . 110.31(10) ?
C20 C10 C19 . . 107.48(11) ?
O2 C11 C16 . . 124.67(12) ?
O2 C11 C12 . . 118.43(12) ?
C16 C11 C12 . . 116.88(12) ?
C13 C12 C11 . . 121.59(13) ?
C13 C12 H12 . . 119.2 ?
C11 C12 H12 . . 119.2 ?
C12 C13 C14 . . 120.89(13) ?
C12 C13 H13 . . 119.6 ?
C14 C13 H13 . . 119.6 ?
C15 C14 O4 . . 125.58(14) ?
C15 C14 C13 . . 119.40(13) ?
O4 C14 C13 . . 115.01(13) ?
C14 C15 C16 . . 120.19(13) ?
C14 C15 H15 . . 119.9 ?
C16 C15 H15 . . 119.9 ?
C11 C16 C15 . . 121.02(12) ?
C11 C16 C17 . . 119.92(12) ?
C15 C16 C17 . . 118.64(12) ?
N2 C17 C16 . . 125.50(12) ?
N2 C17 H17 . . 117.2 ?
C16 C17 H17 . . 117.2 ?
O4 C18 H18A . . 109.5 ?
O4 C18 H18B . . 109.5 ?
H18A C18 H18B . . 109.5 ?
O4 C18 H18C . . 109.5 ?
H18A C18 H18C . . 109.5 ?
H18B C18 H18C . . 109.5 ?
N2 C19 C10 . . 113.82(11) ?
N2 C19 H19A . . 108.8 ?
C10 C19 H19A . . 108.8 ?
N2 C19 H19B . . 108.8 ?
C10 C19 H19B . . 108.8 ?
H19A C19 H19B . . 107.7 ?
C10 C20 H20A . . 109.5 ?
C10 C20 H20B . . 109.5 ?
H20A C20 H20B . . 109.5 ?
C10 C20 H20C . . 109.5 ?
H20A C20 H20C . . 109.5 ?
H20B C20 H20C . . 109.5 ?
C10 C21 H21A . . 109.5 ?
C10 C21 H21B . . 109.5 ?
H21A C21 H21B . . 109.5 ?
C10 C21 H21C . . 109.5 ?
H21A C21 H21C . . 109.5 ?
H21B C21 H21C . . 109.5 ?

loop_
_geom_bond_atom_site_label_1
_geom_bond_atom_site_label_2
_geom_bond_site_symmetry_2
_geom_bond_distance
_geom_bond_publ_flag
Ni1 O2 . 1.8483(9) ?
Ni1 O1 . 1.8566(9) ?
Ni1 N1 . 1.8770(11) ?
Ni1 N2 . 1.8821(11) ?
O1 C1 . 1.3098(16) ?
O2 C11 . 1.3107(16) ?
O3 C4 . 1.3869(16) ?
O3 C8 . 1.4222(19) ?
O4 C14 . 1.3833(17) ?
O4 C18 . 1.420(2) ?
N1 C7 . 1.2932(17) ?
N1 C9 . 1.4676(16) ?
N2 C17 . 1.2917(17) ?
N2 C19 . 1.4765(16) ?
C1 C6 . 1.4124(18) ?
C1 C2 . 1.4211(18) ?
C2 C3 . 1.371(2) ?
C2 H2 . 0.9500 ?
C3 C4 . 1.404(2) ?
C3 H3 . 0.9500 ?
C4 C5 . 1.3678(19) ?
C5 C6 . 1.4195(18) ?
C5 H5 . 0.9500 ?
C6 C7 . 1.4286(18) ?
C7 H7 . 0.9500 ?
C8 H8A . 0.9800 ?
C8 H8B . 0.9800 ?
C8 H8C . 0.9800 ?
C9 C10 . 1.5264(17) ?
C9 H9A . 0.9900 ?
C9 H9B . 0.9900 ?
C10 C21 . 1.5263(19) ?
C10 C20 . 1.529(2) ?
C10 C19 . 1.5425(18) ?
C11 C16 . 1.4072(18) ?
C11 C12 . 1.4196(19) ?
C12 C13 . 1.3710(19) ?
C12 H12 . 0.9500 ?
C13 C14 . 1.401(2) ?
C13 H13 . 0.9500 ?
C14 C15 . 1.375(2) ?
C15 C16 . 1.4174(19) ?
C15 H15 . 0.9500 ?
C16 C17 . 1.4368(18) ?
C17 H17 . 0.9500 ?
C18 H18A . 0.9800 ?
C18 H18B . 0.9800 ?
C18 H18C . 0.9800 ?
C19 H19A . 0.9900 ?
C19 H19B . 0.9900 ?
C20 H20A . 0.9800 ?
C20 H20B . 0.9800 ?
C20 H20C . 0.9800 ?
C21 H21A . 0.9800 ?
C21 H21B . 0.9800 ?
C21 H21C . 0.9800 ?

loop_
_geom_torsion_atom_site_label_1
_geom_torsion_atom_site_label_2
_geom_torsion_atom_site_label_3
_geom_torsion_atom_site_label_4
_geom_torsion_site_symmetry_1
_geom_torsion_site_symmetry_2
_geom_torsion_site_symmetry_3
_geom_torsion_site_symmetry_4
_geom_torsion
_geom_torsion_publ_flag
O2 Ni1 O1 C1 . . . . 167.96(12) ?
N1 Ni1 O1 C1 . . . . -21.33(12) ?
N2 Ni1 O1 C1 . . . . 96.3(3) ?
O1 Ni1 O2 C11 . . . . 168.52(11) ?
N1 Ni1 O2 C11 . . . . 97.0(3) ?
N2 Ni1 O2 C11 . . . . -19.91(11) ?
O2 Ni1 N1 C7 . . . . 87.7(3) ?
O1 Ni1 N1 C7 . . . . 16.86(11) ?
N2 Ni1 N1 C7 . . . . -155.28(11) ?
O2 Ni1 N1 C9 . . . . -86.7(3) ?
O1 Ni1 N1 C9 . . . . -157.53(9) ?
N2 Ni1 N1 C9 . . . . 30.33(9) ?
O2 Ni1 N2 C17 . . . . 14.38(12) ?
O1 Ni1 N2 C17 . . . . 85.4(3) ?
N1 Ni1 N2 C17 . . . . -156.90(12) ?
O2 Ni1 N2 C19 . . . . -153.30(9) ?
O1 Ni1 N2 C19 . . . . -82.3(3) ?
N1 Ni1 N2 C19 . . . . 35.43(9) ?
Ni1 O1 C1 C6 . . . . 13.03(19) ?
Ni1 O1 C1 C2 . . . . -168.29(10) ?
O1 C1 C2 C3 . . . . -179.21(13) ?
C6 C1 C2 C3 . . . . -0.4(2) ?
C1 C2 C3 C4 . . . . 0.3(2) ?
C8 O3 C4 C5 . . . . 9.4(2) ?
C8 O3 C4 C3 . . . . -170.61(14) ?
C2 C3 C4 C5 . . . . -0.2(2) ?
C2 C3 C4 O3 . . . . 179.77(14) ?
O3 C4 C5 C6 . . . . -179.65(13) ?
C3 C4 C5 C6 . . . . 0.3(2) ?
O1 C1 C6 C5 . . . . 179.26(13) ?
C2 C1 C6 C5 . . . . 0.56(19) ?
O1 C1 C6 C7 . . . . 6.7(2) ?
C2 C1 C6 C7 . . . . -171.96(12) ?
C4 C5 C6 C1 . . . . -0.5(2) ?
C4 C5 C6 C7 . . . . 172.12(12) ?
C9 N1 C7 C6 . . . . 170.27(12) ?
Ni1 N1 C7 C6 . . . . -4.06(19) ?
C1 C6 C7 N1 . . . . -11.4(2) ?
C5 C6 C7 N1 . . . . 175.86(13) ?
C7 N1 C9 C10 . . . . 112.05(13) ?
Ni1 N1 C9 C10 . . . . -73.06(12) ?
N1 C9 C10 C21 . . . . 161.18(11) ?
N1 C9 C10 C20 . . . . -77.94(14) ?
N1 C9 C10 C19 . . . . 40.32(15) ?
Ni1 O2 C11 C16 . . . . 12.44(19) ?
Ni1 O2 C11 C12 . . . . -169.17(9) ?
O2 C11 C12 C13 . . . . 179.71(13) ?
C16 C11 C12 C13 . . . . -1.8(2) ?
C11 C12 C13 C14 . . . . 1.2(2) ?
C18 O4 C14 C15 . . . . -3.2(2) ?
C18 O4 C14 C13 . . . . 177.78(14) ?
C12 C13 C14 C15 . . . . 0.3(2) ?
C12 C13 C14 O4 . . . . 179.37(13) ?
O4 C14 C15 C16 . . . . 179.91(13) ?
C13 C14 C15 C16 . . . . -1.1(2) ?
O2 C11 C16 C15 . . . . 179.35(13) ?
C12 C11 C16 C15 . . . . 0.93(19) ?
O2 C11 C16 C17 . . . . 6.8(2) ?
C12 C11 C16 C17 . . . . -171.57(12) ?
C14 C15 C16 C11 . . . . 0.5(2) ?
C14 C15 C16 C17 . . . . 173.07(13) ?
C19 N2 C17 C16 . . . . 166.28(12) ?
Ni1 N2 C17 C16 . . . . -1.35(19) ?
C11 C16 C17 N2 . . . . -12.5(2) ?
C15 C16 C17 N2 . . . . 174.77(13) ?
C17 N2 C19 C10 . . . . 121.25(13) ?
Ni1 N2 C19 C10 . . . . -69.89(13) ?
C21 C10 C19 N2 . . . . -90.70(14) ?
C9 C10 C19 N2 . . . . 28.64(15) ?
C20 C10 C19 N2 . . . . 148.30(11) ?
